data_4107883
loop_
_publ_author_name
'Baoguo Zhao'
'Haifeng Du'
'Yian Shi'

_publ_section_title
;
 A Cu(I)-Catalyzed C-H \a-Amination of Esters. Direct Synthesis of
 Hydantoins
;
_journal_name_full 'Journal of the American Chemical Society'
_journal_page_first 7220
_journal_page_last 7221
_journal_paper_doi 10.1021/ja802242h
_journal_volume 130
_journal_year 2008
_chemical_formula_sum 'C15 H18 N2 O3'
_chemical_formula_weight 274.31
_chemical_name_systematic
;

 ?

;
_space_group_IT_number 14
_symmetry_cell_setting monoclinic
_symmetry_space_group_name_Hall '-P 2ybc'
_symmetry_space_group_name_H-M 'P 1 21/c 1'
_atom_sites_solution_hydrogens geom
_atom_sites_solution_primary direct
_atom_sites_solution_secondary difmap
_audit_creation_method 'Bruker SHELXTL'
_cell_angle_alpha 90.00
_cell_angle_beta 103.533(2)
_cell_angle_gamma 90.00
_cell_formula_units_Z 4
_cell_length_a 9.4261(3)
_cell_length_b 19.5939(6)
_cell_length_c 7.9784(2)
_cell_measurement_reflns_used 6666
_cell_measurement_temperature 100(2)
_cell_measurement_theta_max 33.05
_cell_measurement_theta_min 2.82
_cell_volume 1432.65(7)
_computing_cell_refinement 'Bruker SMART'
_computing_data_collection 'Bruker SMART'
_computing_data_reduction 'Bruker SAINT'
_computing_molecular_graphics 'Bruker SHELXTL'
_computing_publication_material 'Bruker SHELXTL'
_computing_structure_refinement 'Bruker SHELXTL'
_computing_structure_solution 'Bruker SHELXTL'
_diffrn_ambient_temperature 100(2)
_diffrn_measured_fraction_theta_full 0.980
_diffrn_measured_fraction_theta_max 0.980
_diffrn_measurement_device_type 'Bruker-Axs Apex2 area detector'
_diffrn_measurement_method 'phi and omega scans'
_diffrn_radiation_monochromator graphite
_diffrn_radiation_source 'fine-focus sealed tube'
_diffrn_radiation_type MoK\a
_diffrn_radiation_wavelength 0.71073
_diffrn_reflns_av_R_equivalents 0.0485
_diffrn_reflns_av_sigmaI/netI 0.0594
_diffrn_reflns_limit_h_max 8
_diffrn_reflns_limit_h_min -14
_diffrn_reflns_limit_k_max 30
_diffrn_reflns_limit_k_min -30
_diffrn_reflns_limit_l_max 12
_diffrn_reflns_limit_l_min -12
_diffrn_reflns_number 21456
_diffrn_reflns_theta_full 33.21
_diffrn_reflns_theta_max 33.21
_diffrn_reflns_theta_min 2.08
_exptl_absorpt_coefficient_mu 0.089
_exptl_absorpt_correction_T_max 0.9868
_exptl_absorpt_correction_T_min 0.9672
_exptl_absorpt_correction_type multi-scan
_exptl_absorpt_process_details 'SADABS, Sheldrick, 1997'
_exptl_crystal_colour colourless
_exptl_crystal_density_diffrn 1.272
_exptl_crystal_description Cube
_exptl_crystal_F_000 584
_exptl_crystal_size_max 0.38
_exptl_crystal_size_mid 0.23
_exptl_crystal_size_min 0.15
_refine_diff_density_max 0.493
_refine_diff_density_min -0.344
_refine_diff_density_rms 0.095
_refine_ls_extinction_coef 0.013(3)
_refine_ls_extinction_expression Fc^*^=kFc[1+0.001xFc^2^\l^3^/sin(2\q)]^-1/4^
_refine_ls_extinction_method SHELXL
_refine_ls_goodness_of_fit_ref 1.062
_refine_ls_hydrogen_treatment constr
_refine_ls_matrix_type full
_refine_ls_number_parameters 182
_refine_ls_number_reflns 5385
_refine_ls_number_restraints 0
_refine_ls_restrained_S_all 1.062
_refine_ls_R_factor_all 0.0889
_refine_ls_R_factor_gt 0.0520
_refine_ls_shift/su_max 0.000
_refine_ls_shift/su_mean 0.000
_refine_ls_structure_factor_coef Fsqd
_refine_ls_weighting_details 'calc w=1/[\s^2^(Fo^2^)+(0.0790P)^2^+0.0580P] where P=(Fo^2^+2Fc^2^)/3'
_refine_ls_weighting_scheme calc
_refine_ls_wR_factor_gt 0.1321
_refine_ls_wR_factor_ref 0.1540
_reflns_number_gt 3597
_reflns_number_total 5385
_reflns_threshold_expression >2sigma(I)
_cod_data_source_file ja802242h-file005.cif
_cod_data_source_block ys183
_cod_database_code 4107883

loop_
_symmetry_equiv_pos_as_xyz
'x, y, z'
'-x, y+1/2, -z+1/2'
'-x, -y, -z'
'x, -y-1/2, z-1/2'

loop_
_atom_site_label
_atom_site_type_symbol
_atom_site_fract_x
_atom_site_fract_y
_atom_site_fract_z
_atom_site_U_iso_or_equiv
_atom_site_adp_type
_atom_site_occupancy
_atom_site_symmetry_multiplicity
_atom_site_calc_flag
_atom_site_refinement_flags
N1 N 0.67112(10) 0.34771(5) -0.09952(13) 0.0134(2) Uani 1 1 d .
N2 N 0.47899(10) 0.35775(5) 0.02205(13) 0.0125(2) Uani 1 1 d .
O1 O 0.70849(10) 0.38987(5) 0.18089(12) 0.0234(2) Uani 1 1 d .
O2 O 0.56566(9) 0.27788(5) -0.33139(12) 0.0190(2) Uani 1 1 d .
O3 O 0.26750(9) 0.34320(5) 0.10026(13) 0.0204(2) Uani 1 1 d .
C1 C 0.62947(12) 0.36814(6) 0.05104(16) 0.0141(2) Uani 1 1 d .
C2 C 0.42171(12) 0.32208(6) -0.13963(15) 0.0128(2) Uani 1 1 d .
H2A H 0.3798 0.2770 -0.1172 0.015 Uiso 1 1 calc R
C3 C 0.55892(12) 0.31151(6) -0.20606(16) 0.0138(2) Uani 1 1 d .
C4 C 0.39274(13) 0.36369(6) 0.14222(16) 0.0153(2) Uani 1 1 d .
C5 C 0.45798(14) 0.39514(8) 0.31375(17) 0.0236(3) Uani 1 1 d .
H5A H 0.3852 0.3958 0.3836 0.035 Uiso 1 1 calc R
H5B H 0.4888 0.4419 0.2972 0.035 Uiso 1 1 calc R
H5C H 0.5427 0.3683 0.3729 0.035 Uiso 1 1 calc R
C6 C 0.82132(12) 0.35578(7) -0.13310(16) 0.0156(2) Uani 1 1 d .
C7 C 0.90377(14) 0.28874(8) -0.0878(2) 0.0265(3) Uani 1 1 d .
H7A H 0.9131 0.2786 0.0346 0.040 Uiso 1 1 calc R
H7B H 1.0011 0.2928 -0.1109 0.040 Uiso 1 1 calc R
H7C H 0.8500 0.2518 -0.1580 0.040 Uiso 1 1 calc R
C8 C 0.90444(15) 0.41441(8) -0.0271(2) 0.0282(3) Uani 1 1 d .
H8A H 0.9174 0.4045 0.0960 0.042 Uiso 1 1 calc R
H8B H 0.8490 0.4569 -0.0554 0.042 Uiso 1 1 calc R
H8C H 1.0002 0.4194 -0.0539 0.042 Uiso 1 1 calc R
C9 C 0.80372(14) 0.37360(8) -0.32306(18) 0.0239(3) Uani 1 1 d .
H9A H 0.7504 0.4167 -0.3484 0.036 Uiso 1 1 calc R
H9B H 0.7492 0.3373 -0.3947 0.036 Uiso 1 1 calc R
H9C H 0.9002 0.3783 -0.3481 0.036 Uiso 1 1 calc R
C10 C 0.31083(12) 0.36230(6) -0.27143(15) 0.0125(2) Uani 1 1 d .
C11 C 0.21636(12) 0.32733(6) -0.40461(16) 0.0149(2) Uani 1 1 d .
H11A H 0.2162 0.2789 -0.4063 0.018 Uiso 1 1 calc R
C12 C 0.12250(12) 0.36344(7) -0.53470(16) 0.0167(3) Uani 1 1 d .
H12A H 0.0588 0.3395 -0.6256 0.020 Uiso 1 1 calc R
C13 C 0.12143(13) 0.43436(7) -0.53245(17) 0.0172(3) Uani 1 1 d .
H13A H 0.0584 0.4589 -0.6226 0.021 Uiso 1 1 calc R
C14 C 0.21293(13) 0.46919(7) -0.39776(16) 0.0173(2) Uani 1 1 d .
H14A H 0.2104 0.5176 -0.3941 0.021 Uiso 1 1 calc R
C15 C 0.30817(13) 0.43326(6) -0.26833(16) 0.0158(2) Uani 1 1 d .
H15A H 0.3717 0.4573 -0.1774 0.019 Uiso 1 1 calc R

loop_
_atom_site_aniso_label
_atom_site_aniso_U_11
_atom_site_aniso_U_22
_atom_site_aniso_U_33
_atom_site_aniso_U_23
_atom_site_aniso_U_13
_atom_site_aniso_U_12
N1 0.0123(4) 0.0148(5) 0.0132(5) -0.0016(4) 0.0033(3) -0.0013(3)
N2 0.0122(4) 0.0140(5) 0.0110(5) -0.0011(4) 0.0023(3) -0.0009(3)
O1 0.0175(4) 0.0350(6) 0.0167(5) -0.0097(4) 0.0020(3) -0.0063(4)
O2 0.0183(4) 0.0204(5) 0.0179(5) -0.0076(4) 0.0031(3) 0.0003(3)
O3 0.0159(4) 0.0249(5) 0.0210(5) -0.0012(4) 0.0057(3) -0.0032(3)
C1 0.0143(5) 0.0135(6) 0.0140(6) -0.0013(4) 0.0024(4) -0.0007(4)
C2 0.0136(4) 0.0114(5) 0.0126(5) -0.0013(4) 0.0014(4) -0.0012(4)
C3 0.0139(5) 0.0118(5) 0.0144(6) 0.0005(4) 0.0008(4) 0.0003(4)
C4 0.0161(5) 0.0154(6) 0.0150(6) 0.0021(5) 0.0046(4) 0.0011(4)
C5 0.0218(6) 0.0348(8) 0.0154(6) -0.0056(6) 0.0072(5) -0.0039(5)
C6 0.0115(5) 0.0192(6) 0.0166(6) 0.0007(5) 0.0039(4) -0.0004(4)
C7 0.0157(5) 0.0277(8) 0.0364(8) 0.0081(6) 0.0065(5) 0.0059(5)
C8 0.0213(6) 0.0341(8) 0.0306(8) -0.0100(7) 0.0089(5) -0.0133(6)
C9 0.0201(6) 0.0332(8) 0.0192(7) 0.0053(6) 0.0062(5) -0.0013(5)
C10 0.0108(4) 0.0147(6) 0.0119(5) -0.0008(4) 0.0026(4) -0.0007(4)
C11 0.0143(5) 0.0146(6) 0.0152(6) -0.0016(5) 0.0020(4) -0.0017(4)
C12 0.0142(5) 0.0202(6) 0.0145(6) -0.0027(5) 0.0006(4) -0.0015(4)
C13 0.0146(5) 0.0222(7) 0.0139(6) 0.0022(5) 0.0013(4) 0.0028(4)
C14 0.0204(5) 0.0144(6) 0.0166(6) 0.0012(5) 0.0031(4) 0.0021(4)
C15 0.0175(5) 0.0146(6) 0.0140(6) -0.0013(4) 0.0013(4) -0.0011(4)

loop_
_atom_type_symbol
_atom_type_description
_atom_type_scat_dispersion_real
_atom_type_scat_dispersion_imag
_atom_type_scat_source
C C 0.0033 0.0016 'International Tables Vol C Tables 4.2.6.8 and 6.1.1.4'
H H 0.0000 0.0000 'International Tables Vol C Tables 4.2.6.8 and 6.1.1.4'
N N 0.0061 0.0033 'International Tables Vol C Tables 4.2.6.8 and 6.1.1.4'
O O 0.0106 0.0060 'International Tables Vol C Tables 4.2.6.8 and 6.1.1.4'

loop_
_geom_angle_atom_site_label_1
_geom_angle_atom_site_label_2
_geom_angle_atom_site_label_3
_geom_angle
C3 N1 C1 110.11(10)
C3 N1 C6 123.86(10)
C1 N1 C6 125.64(9)
C1 N2 C4 127.18(10)
C1 N2 C2 111.61(10)
C4 N2 C2 119.51(10)
O1 C1 N2 126.42(12)
O1 C1 N1 126.56(11)
N2 C1 N1 107.01(9)
N2 C2 C10 114.66(10)
N2 C2 C3 101.81(9)
C10 C2 C3 109.43(10)
O2 C3 N1 127.18(11)
O2 C3 C2 125.04(10)
N1 C3 C2 107.77(10)
O3 C4 N2 117.75(11)
O3 C4 C5 123.52(12)
N2 C4 C5 118.73(11)
N1 C6 C7 108.34(10)
N1 C6 C9 108.16(9)
C7 C6 C9 111.30(12)
N1 C6 C8 111.15(11)
C7 C6 C8 110.42(11)
C9 C6 C8 107.46(11)
C15 C10 C11 119.55(11)
C15 C10 C2 121.26(10)
C11 C10 C2 119.06(11)
C12 C11 C10 120.00(12)
C11 C12 C13 120.31(11)
C14 C13 C12 119.74(11)
C13 C14 C15 120.11(12)
C14 C15 C10 120.26(11)

loop_
_geom_bond_atom_site_label_1
_geom_bond_atom_site_label_2
_geom_bond_distance
N1 C3 1.3868(15)
N1 C1 1.4064(16)
N1 C6 1.5095(15)
N2 C1 1.3976(14)
N2 C4 1.3995(16)
N2 C2 1.4553(15)
O1 C1 1.2034(14)
O2 C3 1.2116(15)
O3 C4 1.2173(14)
C2 C10 1.5181(16)
C2 C3 1.5223(17)
C4 C5 1.4957(18)
C6 C7 1.5259(18)
C6 C9 1.5260(19)
C6 C8 1.5295(19)
C10 C15 1.3910(17)
C10 C11 1.3959(16)
C11 C12 1.3895(17)
C12 C13 1.3899(19)
C13 C14 1.3894(17)
C14 C15 1.3907(17)
